data_7025331
loop_
_publ_author_name
'Beckett, Michael A.'
'Horton, Peter N.'
'Hursthouse, Michael B.'
'Knox, David A.'
'Timmis, James L.'

_publ_section_title
;
 Structural (XRD) and thermal (DSC, TGA) and BET analysis of materials
 derived from non-metal cation pentaborate salts.
;
_journal_issue 16
_journal_name_full 'Dalton transactions (Cambridge, England : 2003)'
_journal_page_first 3944
_journal_page_last 3951
_journal_paper_doi 10.1039/b927072h
_journal_volume 39
_journal_year 2010
_chemical_formula_sum 'C4 H16 B5 N O11'
_chemical_formula_weight 308.23
_chemical_name_systematic
;
?
;
_space_group_IT_number 1
_symmetry_cell_setting triclinic
_symmetry_space_group_name_Hall 'P 1'
_symmetry_space_group_name_H-M 'P 1'
_atom_sites_solution_hydrogens geom
_atom_sites_solution_primary direct
_atom_sites_solution_secondary difmap
_audit_creation_method SHELXL-97
_cell_angle_alpha 73.734(2)
_cell_angle_beta 74.7480(10)
_cell_angle_gamma 62.056(2)
_cell_formula_units_Z 2
_cell_length_a 9.0867(2)
_cell_length_b 9.4434(3)
_cell_length_c 9.7789(3)
_cell_measurement_reflns_used 3143
_cell_measurement_temperature 120(2)
_cell_measurement_theta_max 27.485
_cell_measurement_theta_min 2.910
_cell_volume 702.96(4)
_computing_cell_refinement 'DENZO (Otwinowski & Minor, 1997) & COLLECT (Hooft, R.W.W., 1998)'
_computing_data_collection 'COLLECT (Hooft, R.W.W., 1998)'
_computing_data_reduction 'DENZO (Otwinowski & Minor, 1997) & COLLECT (Hooft, R.W.W., 1998)'
_computing_molecular_graphics 'ORTEP3 for Windows (Farrugia, 1997)'
_computing_publication_material 'WinGX (Farrugia, 1999)'
_computing_structure_refinement 'SHELXL-97 (Sheldrick, 1997b)'
_computing_structure_solution 'SHELXS-97 (Sheldrick, 1997a)'
_diffrn_ambient_temperature 120(2)
_diffrn_detector_area_resol_mean 9.091
_diffrn_measured_fraction_theta_full 0.995
_diffrn_measured_fraction_theta_max 0.995
_diffrn_measurement_device_type 'Bruker-Nonius 95mm CCD camera on \k-goniostat'
_diffrn_measurement_method '\f & \w scans'
_diffrn_radiation_monochromator '10cm confocal mirrors'
_diffrn_radiation_source 'Bruker-Nonius FR591 rotating anode'
_diffrn_radiation_type MoK\a
_diffrn_radiation_wavelength 0.71073
_diffrn_reflns_av_R_equivalents 0.0387
_diffrn_reflns_av_sigmaI/netI 0.0346
_diffrn_reflns_limit_h_max 11
_diffrn_reflns_limit_h_min -11
_diffrn_reflns_limit_k_max 12
_diffrn_reflns_limit_k_min -12
_diffrn_reflns_limit_l_max 12
_diffrn_reflns_limit_l_min -12
_diffrn_reflns_number 12667
_diffrn_reflns_theta_full 27.47
_diffrn_reflns_theta_max 27.47
_diffrn_reflns_theta_min 3.11
_exptl_absorpt_coefficient_mu 0.133
_exptl_absorpt_correction_T_max 0.9921
_exptl_absorpt_correction_T_min 0.9689
_exptl_absorpt_correction_type multi-scan
_exptl_absorpt_process_details 'SADABS V2.10 (Sheldrick, G.M., 2003)'
_exptl_crystal_colour Colourless
_exptl_crystal_density_diffrn 1.456
_exptl_crystal_density_method 'not measured'
_exptl_crystal_description Slab
_exptl_crystal_F_000 320
_exptl_crystal_size_max 0.24
_exptl_crystal_size_mid 0.11
_exptl_crystal_size_min 0.06
_refine_diff_density_max 0.612
_refine_diff_density_min -0.264
_refine_diff_density_rms 0.064
_refine_ls_abs_structure_details 'Flack H D (1983), Acta Cryst. A39, 876-881'
_refine_ls_extinction_method none
_refine_ls_goodness_of_fit_ref 1.040
_refine_ls_hydrogen_treatment constr
_refine_ls_matrix_type full
_refine_ls_number_parameters 395
_refine_ls_number_reflns 3197
_refine_ls_number_restraints 3
_refine_ls_restrained_S_all 1.040
_refine_ls_R_factor_all 0.0525
_refine_ls_R_factor_gt 0.0481
_refine_ls_shift/su_max 0.001
_refine_ls_shift/su_mean 0.000
_refine_ls_structure_factor_coef Fsqd
_refine_ls_weighting_details 'calc w=1/[\s^2^(Fo^2^)+(0.0570P)^2^+0.6783P] where P=(Fo^2^+2Fc^2^)/3'
_refine_ls_weighting_scheme calc
_refine_ls_wR_factor_gt 0.1183
_refine_ls_wR_factor_ref 0.1230
_reflns_number_gt 2984
_reflns_number_total 3197
_reflns_threshold_expression >2sigma(I)
_cod_data_source_file b927072h.txt
_cod_data_source_block 1a
_cod_original_cell_volume 702.96(3)
_cod_original_sg_symbol_H-M P1
_cod_database_code 7025331

loop_
_symmetry_equiv_pos_as_xyz
'x, y, z'

loop_
_atom_site_label
_atom_site_type_symbol
_atom_site_fract_x
_atom_site_fract_y
_atom_site_fract_z
_atom_site_U_iso_or_equiv
_atom_site_adp_type
_atom_site_occupancy
_atom_site_symmetry_multiplicity
_atom_site_calc_flag
_atom_site_refinement_flags
B1 B 0.1769(5) 0.8618(5) 0.6585(4) 0.0143(8) Uani 1 1 d .
B2 B 0.3937(5) 0.5749(5) 0.6474(5) 0.0176(8) Uani 1 1 d .
B3 B 0.3913(5) 0.7801(5) 0.4403(5) 0.0173(8) Uani 1 1 d .
B4 B -0.1215(5) 1.0584(5) 0.6773(4) 0.0150(8) Uani 1 1 d .
B5 B 0.0641(5) 1.0946(5) 0.7827(5) 0.0164(8) Uani 1 1 d .
O1 O 0.2591(3) 0.6859(3) 0.7188(3) 0.0145(5) Uani 1 1 d .
O2 O 0.4647(4) 0.6200(3) 0.5085(3) 0.0220(6) Uani 1 1 d .
O3 O 0.2640(3) 0.8956(3) 0.5105(3) 0.0163(5) Uani 1 1 d .
O4 O 0.0014(3) 0.9099(3) 0.6532(3) 0.0161(5) Uani 1 1 d .
O5 O -0.0885(3) 1.1567(3) 0.7362(3) 0.0183(6) Uani 1 1 d .
O6 O 0.1940(3) 0.9527(3) 0.7496(3) 0.0164(5) Uani 1 1 d .
O7 O 0.4670(3) 0.4142(3) 0.7083(3) 0.0213(6) Uani 1 1 d .
H7 H 0.4122 0.3978 0.7901 0.032 Uiso 1 1 calc R
O8 O 0.4561(4) 0.8164(3) 0.2990(3) 0.0223(6) Uani 1 1 d .
H8 H 0.4032 0.9162 0.2673 0.034 Uiso 1 1 calc R
O9 O -0.2771(3) 1.1098(3) 0.6458(3) 0.0213(6) Uani 1 1 d .
H9 H -0.3419 1.1990 0.6729 0.032 Uiso 1 1 calc R
O10 O 0.0762(3) 1.1832(3) 0.8641(3) 0.0230(6) Uani 1 1 d .
H10 H 0.1769 1.1457 0.8760 0.034 Uiso 1 1 calc R
B11 B 0.3953(5) 0.1698(5) 0.0368(4) 0.0128(8) Uani 1 1 d .
B12 B 0.6956(5) -0.0310(5) 0.0144(4) 0.0146(8) Uani 1 1 d .
B13 B 0.5048(5) -0.0640(5) -0.0871(5) 0.0170(8) Uani 1 1 d .
B14 B 0.1925(5) 0.4581(5) 0.0552(4) 0.0148(8) Uani 1 1 d .
B15 B 0.1988(5) 0.2502(5) 0.2623(5) 0.0159(8) Uani 1 1 d .
O11 O 0.5739(3) 0.1189(3) 0.0389(3) 0.0155(5) Uani 1 1 d .
O12 O 0.6601(3) -0.1274(3) -0.0437(3) 0.0180(5) Uani 1 1 d .
O13 O 0.3779(3) 0.0783(3) -0.0531(3) 0.0142(5) Uani 1 1 d .
O14 O 0.3163(3) 0.3440(3) -0.0223(3) 0.0145(5) Uani 1 1 d .
O15 O 0.1380(3) 0.4140(3) 0.1986(3) 0.0184(5) Uani 1 1 d .
O16 O 0.3132(3) 0.1333(3) 0.1855(3) 0.0149(5) Uani 1 1 d .
O17 O 0.8507(3) -0.0793(3) 0.0452(3) 0.0218(6) Uani 1 1 d .
H17 H 0.9098 -0.1776 0.0380 0.033 Uiso 1 1 calc R
O18 O 0.4855(3) -0.1552(3) -0.1614(3) 0.0241(6) Uani 1 1 d .
H18 H 0.3940 -0.1013 -0.1942 0.036 Uiso 1 1 calc R
O19 O 0.1213(3) 0.6181(3) -0.0058(3) 0.0202(6) Uani 1 1 d .
H19 H 0.1621 0.6304 -0.0936 0.030 Uiso 1 1 calc R
O20 O 0.1388(4) 0.2155(3) 0.4039(3) 0.0225(6) Uani 1 1 d .
H20 H 0.1789 0.1140 0.4319 0.034 Uiso 1 1 calc R
C21 C 0.8787(5) 0.5874(5) 0.6890(4) 0.0235(8) Uani 1 1 d .
H21A H 0.9743 0.4825 0.7173 0.028 Uiso 1 1 calc R
H21B H 0.8825 0.6722 0.7270 0.028 Uiso 1 1 calc R
C22 C 0.8957(5) 0.6312(5) 0.5276(5) 0.0222(8) Uani 1 1 d .
C23 C 0.7666(6) 0.7991(5) 0.4713(5) 0.0316(10) Uani 1 1 d .
H23A H 0.6528 0.8076 0.5129 0.047 Uiso 1 1 calc R
H23B H 0.7805 0.8160 0.3660 0.047 Uiso 1 1 calc R
H23C H 0.7831 0.8823 0.4986 0.047 Uiso 1 1 calc R
C24 C 1.0726(6) 0.6137(6) 0.4590(6) 0.0360(11) Uani 1 1 d .
H24A H 1.0818 0.6353 0.3538 0.054 Uiso 1 1 calc R
H24B H 1.1546 0.5027 0.4912 0.054 Uiso 1 1 calc R
H24C H 1.0956 0.6920 0.4877 0.054 Uiso 1 1 calc R
N21 N 0.8645(4) 0.5058(4) 0.4798(3) 0.0235(7) Uani 1 1 d .
H21C H 0.7695 0.4981 0.5343 0.035 Uiso 1 1 calc R
H21D H 0.9541 0.4066 0.4919 0.035 Uiso 1 1 calc R
H21E H 0.8514 0.5388 0.3853 0.035 Uiso 1 1 calc R
O21 O 0.7229(3) 0.5738(3) 0.7503(3) 0.0247(6) Uani 1 1 d .
H21 H 0.6463 0.6657 0.7643 0.037 Uiso 1 1 calc R
C31 C 0.7833(5) 0.4960(5) 0.1023(4) 0.0200(7) Uani 1 1 d .
H31A H 0.9058 0.4322 0.0744 0.024 Uiso 1 1 calc R
H31B H 0.7406 0.5829 0.0191 0.024 Uiso 1 1 calc R
C32 C 0.6947(5) 0.3849(5) 0.1384(5) 0.0229(8) Uani 1 1 d .
C33 C 0.5049(6) 0.4754(8) 0.1739(7) 0.0493(16) Uani 1 1 d .
H33A H 0.4545 0.3977 0.2009 0.074 Uiso 1 1 calc R
H33B H 0.4607 0.5560 0.0893 0.074 Uiso 1 1 calc R
H33C H 0.4768 0.5310 0.2544 0.074 Uiso 1 1 calc R
C34 C 0.7713(10) 0.2372(7) 0.2506(6) 0.0522(17) Uani 1 1 d .
H34A H 0.8919 0.1784 0.2169 0.078 Uiso 1 1 calc R
H34B H 0.7156 0.1653 0.2670 0.078 Uiso 1 1 calc R
H34C H 0.7562 0.2717 0.3410 0.078 Uiso 1 1 calc R
N31 N 0.7335(4) 0.3219(4) -0.0004(3) 0.0199(6) Uani 1 1 d .
H31C H 0.8452 0.2542 -0.0169 0.030 Uiso 1 1 calc R
H31D H 0.7072 0.4076 -0.0754 0.030 Uiso 1 1 calc R
H31E H 0.6714 0.2664 0.0083 0.030 Uiso 1 1 calc R
O31 O 0.7568(4) 0.5682(4) 0.2208(3) 0.0262(6) Uani 1 1 d .
H31 H 0.6612 0.6474 0.2257 0.039 Uiso 1 1 calc R

loop_
_atom_site_aniso_label
_atom_site_aniso_U_11
_atom_site_aniso_U_22
_atom_site_aniso_U_33
_atom_site_aniso_U_23
_atom_site_aniso_U_13
_atom_site_aniso_U_12
B1 0.0164(18) 0.0096(17) 0.014(2) -0.0014(15) -0.0011(15) -0.0043(15)
B2 0.0186(19) 0.0126(19) 0.014(2) -0.0016(16) 0.0019(16) -0.0036(16)
B3 0.0187(19) 0.0137(19) 0.0140(19) -0.0042(15) -0.0006(15) -0.0025(15)
B4 0.0170(19) 0.0126(19) 0.0130(19) -0.0014(15) -0.0003(15) -0.0060(16)
B5 0.0163(19) 0.0149(19) 0.0152(19) -0.0047(16) -0.0016(15) -0.0037(16)
O1 0.0139(11) 0.0091(12) 0.0139(12) -0.0021(9) -0.0002(9) -0.0006(10)
O2 0.0246(14) 0.0109(12) 0.0162(13) -0.0014(10) 0.0074(10) -0.0020(10)
O3 0.0181(12) 0.0103(12) 0.0129(12) -0.0024(10) 0.0012(10) -0.0018(10)
O4 0.0138(12) 0.0119(12) 0.0207(13) -0.0068(10) -0.0022(10) -0.0021(10)
O5 0.0172(13) 0.0113(12) 0.0223(14) -0.0066(11) -0.0063(11) 0.0009(10)
O6 0.0160(12) 0.0127(12) 0.0169(12) -0.0048(10) -0.0035(10) -0.0015(10)
O7 0.0208(13) 0.0111(12) 0.0167(14) -0.0017(10) 0.0077(11) -0.0005(11)
O8 0.0259(15) 0.0110(13) 0.0157(14) -0.0018(10) 0.0051(11) -0.0008(11)
O9 0.0161(12) 0.0164(14) 0.0284(16) -0.0101(11) -0.0061(11) 0.0001(11)
O10 0.0155(13) 0.0218(14) 0.0299(16) -0.0136(12) -0.0053(11) -0.0007(11)
B11 0.0136(18) 0.0085(17) 0.0132(19) -0.0039(15) -0.0009(15) -0.0018(14)
B12 0.0130(18) 0.0144(19) 0.0131(19) -0.0032(15) 0.0022(14) -0.0050(15)
B13 0.0177(19) 0.0119(19) 0.017(2) -0.0049(16) -0.0028(16) -0.0017(16)
B14 0.0142(18) 0.0124(18) 0.016(2) -0.0041(15) -0.0006(15) -0.0040(15)
B15 0.0158(18) 0.0124(18) 0.017(2) -0.0026(15) -0.0008(15) -0.0048(15)
O11 0.0141(12) 0.0116(12) 0.0200(13) -0.0049(10) -0.0023(10) -0.0040(10)
O12 0.0165(12) 0.0145(12) 0.0214(14) -0.0078(10) -0.0043(11) -0.0022(10)
O13 0.0135(11) 0.0131(12) 0.0152(12) -0.0067(10) -0.0021(9) -0.0029(10)
O14 0.0186(12) 0.0092(12) 0.0106(12) 0.0000(10) -0.0006(10) -0.0036(10)
O15 0.0218(13) 0.0111(12) 0.0142(12) -0.0010(10) 0.0017(10) -0.0035(10)
O16 0.0179(12) 0.0108(12) 0.0114(12) -0.0008(9) -0.0001(10) -0.0042(10)
O17 0.0165(13) 0.0149(13) 0.0330(17) -0.0100(12) -0.0039(11) -0.0027(11)
O18 0.0173(13) 0.0191(14) 0.0356(17) -0.0150(12) -0.0117(12) 0.0018(11)
O19 0.0228(14) 0.0120(13) 0.0144(13) 0.0012(10) 0.0034(11) -0.0033(11)
O20 0.0294(15) 0.0103(12) 0.0147(13) -0.0004(10) 0.0055(11) -0.0036(11)
C21 0.0262(18) 0.0202(18) 0.0231(18) -0.0054(14) -0.0065(15) -0.0071(15)
C22 0.0250(19) 0.0151(18) 0.028(2) -0.0023(15) -0.0069(15) -0.0088(15)
C23 0.043(3) 0.021(2) 0.031(2) -0.0049(17) -0.0156(19) -0.0091(18)
C24 0.032(2) 0.044(3) 0.042(3) -0.022(2) 0.0012(19) -0.020(2)
N21 0.0251(16) 0.0208(16) 0.0174(15) -0.0065(12) -0.0004(13) -0.0040(13)
O21 0.0280(14) 0.0202(12) 0.0219(13) -0.0083(10) 0.0025(11) -0.0078(11)
C31 0.0215(17) 0.0212(16) 0.0203(17) -0.0096(14) 0.0006(13) -0.0104(14)
C32 0.0214(18) 0.0232(19) 0.0250(19) -0.0058(15) -0.0020(15) -0.0105(15)
C33 0.022(2) 0.072(4) 0.075(4) -0.059(3) 0.012(2) -0.021(2)
C34 0.109(5) 0.030(3) 0.035(3) 0.010(2) -0.035(3) -0.040(3)
N31 0.0217(15) 0.0185(14) 0.0211(15) -0.0081(12) 0.0002(12) -0.0093(12)
O31 0.0238(14) 0.0261(14) 0.0243(14) -0.0120(11) -0.0051(11) -0.0023(11)

loop_
_atom_type_symbol
_atom_type_description
_atom_type_scat_dispersion_real
_atom_type_scat_dispersion_imag
_atom_type_scat_source
C C 0.0033 0.0000 'International Tables Vol C Tables 4.2.6.8 and 6.1.1.4'
H H 0.0000 0.0000 'International Tables Vol C Tables 4.2.6.8 and 6.1.1.4'
B B 0.0013 0.0000 'International Tables Vol C Tables 4.2.6.8 and 6.1.1.4'
N N 0.0061 0.0000 'International Tables Vol C Tables 4.2.6.8 and 6.1.1.4'
O O 0.0106 0.0000 'International Tables Vol C Tables 4.2.6.8 and 6.1.1.4'

loop_
_geom_angle_atom_site_label_1
_geom_angle_atom_site_label_2
_geom_angle_atom_site_label_3
_geom_angle
O4 B1 O6 111.5(3)
O4 B1 O1 110.0(3)
O6 B1 O1 108.1(3)
O4 B1 O3 109.1(3)
O6 B1 O3 108.5(3)
O1 B1 O3 109.5(3)
O1 B2 O7 122.2(3)
O1 B2 O2 121.4(3)
O7 B2 O2 116.4(3)
O3 B3 O8 121.8(4)
O3 B3 O2 121.5(4)
O8 B3 O2 116.7(3)
O9 B4 O4 119.9(3)
O9 B4 O5 119.9(3)
O4 B4 O5 120.2(3)
O10 B5 O6 122.4(4)
O10 B5 O5 115.8(3)
O6 B5 O5 121.8(3)
B2 O1 B1 124.2(3)
B3 O2 B2 118.7(3)
B3 O3 B1 124.3(3)
B4 O4 B1 122.0(3)
B5 O5 B4 118.8(3)
B5 O6 B1 120.7(3)
B2 O7 H7 109.5
B3 O8 H8 109.5
B4 O9 H9 109.5
B5 O10 H10 109.5
O14 B11 O11 109.6(3)
O14 B11 O13 109.2(3)
O11 B11 O13 110.2(3)
O14 B11 O16 110.8(3)
O11 B11 O16 108.6(3)
O13 B11 O16 108.5(3)
O17 B12 O11 118.1(3)
O17 B12 O12 121.7(3)
O11 B12 O12 120.2(3)
O13 B13 O18 122.4(4)
O13 B13 O12 121.5(3)
O18 B13 O12 116.1(3)
O19 B14 O14 121.4(3)
O19 B14 O15 117.8(3)
O14 B14 O15 120.8(3)
O20 B15 O16 122.8(3)
O20 B15 O15 116.2(3)
O16 B15 O15 121.0(4)
B12 O11 B11 122.4(3)
B13 O12 B12 118.8(3)
B13 O13 B11 122.1(3)
B14 O14 B11 123.9(3)
B14 O15 B15 119.4(3)
B15 O16 B11 123.4(3)
B12 O17 H17 109.5
B13 O18 H18 109.5
B14 O19 H19 109.5
B15 O20 H20 109.5
O21 C21 C22 110.8(3)
O21 C21 H21A 109.5
C22 C21 H21A 109.5
O21 C21 H21B 109.5
C22 C21 H21B 109.5
H21A C21 H21B 108.1
C21 C22 C23 114.1(4)
C21 C22 C24 111.6(3)
C23 C22 C24 110.1(4)
C21 C22 N21 105.8(3)
C23 C22 N21 107.1(3)
C24 C22 N21 107.9(3)
C22 C23 H23A 109.5
C22 C23 H23B 109.5
H23A C23 H23B 109.5
C22 C23 H23C 109.5
H23A C23 H23C 109.5
H23B C23 H23C 109.5
C22 C24 H24A 109.5
C22 C24 H24B 109.5
H24A C24 H24B 109.5
C22 C24 H24C 109.5
H24A C24 H24C 109.5
H24B C24 H24C 109.5
C22 N21 H21C 109.5
C22 N21 H21D 109.5
H21C N21 H21D 109.5
C22 N21 H21E 109.5
H21C N21 H21E 109.5
H21D N21 H21E 109.5
C21 O21 H21 109.5
O31 C31 C32 111.6(3)
O31 C31 H31A 109.3
C32 C31 H31A 109.3
O31 C31 H31B 109.3
C32 C31 H31B 109.3
H31A C31 H31B 108.0
C34 C32 C33 113.6(5)
C34 C32 C31 111.7(4)
C33 C32 C31 112.7(4)
C34 C32 N31 106.1(4)
C33 C32 N31 107.7(3)
C31 C32 N31 104.3(3)
C32 C33 H33A 109.5
C32 C33 H33B 109.5
H33A C33 H33B 109.5
C32 C33 H33C 109.5
H33A C33 H33C 109.5
H33B C33 H33C 109.5
C32 C34 H34A 109.5
C32 C34 H34B 109.5
H34A C34 H34B 109.5
C32 C34 H34C 109.5
H34A C34 H34C 109.5
H34B C34 H34C 109.5
C32 N31 H31C 109.5
C32 N31 H31D 109.5
H31C N31 H31D 109.5
C32 N31 H31E 109.5
H31C N31 H31E 109.5
H31D N31 H31E 109.5
C31 O31 H31 109.5

loop_
_geom_bond_atom_site_label_1
_geom_bond_atom_site_label_2
_geom_bond_distance
B1 O4 1.450(5)
B1 O6 1.477(5)
B1 O1 1.478(4)
B1 O3 1.483(5)
B2 O1 1.357(5)
B2 O7 1.363(5)
B2 O2 1.384(5)
B3 O3 1.348(5)
B3 O8 1.367(5)
B3 O2 1.378(5)
B4 O9 1.354(5)
B4 O4 1.359(5)
B4 O5 1.391(5)
B5 O10 1.361(5)
B5 O6 1.361(5)
B5 O5 1.376(5)
O7 H7 0.8400
O8 H8 0.8400
O9 H9 0.8400
O10 H10 0.8400
B11 O14 1.461(4)
B11 O11 1.466(5)
B11 O13 1.473(5)
B11 O16 1.476(5)
B12 O17 1.352(5)
B12 O11 1.366(5)
B12 O12 1.384(5)
B13 O13 1.357(5)
B13 O18 1.363(5)
B13 O12 1.383(5)
B14 O19 1.357(5)
B14 O14 1.369(5)
B14 O15 1.373(5)
B15 O20 1.356(5)
B15 O16 1.357(5)
B15 O15 1.388(5)
O17 H17 0.8400
O18 H18 0.8400
O19 H19 0.8400
O20 H20 0.8400
C21 O21 1.435(5)
C21 C22 1.501(6)
C21 H21A 0.9900
C21 H21B 0.9900
C22 C23 1.517(6)
C22 C24 1.520(6)
C22 N21 1.547(5)
C23 H23A 0.9800
C23 H23B 0.9800
C23 H23C 0.9800
C24 H24A 0.9800
C24 H24B 0.9800
C24 H24C 0.9800
N21 H21C 0.9100
N21 H21D 0.9100
N21 H21E 0.9100
O21 H21 0.8400
C31 O31 1.416(4)
C31 C32 1.519(5)
C31 H31A 0.9900
C31 H31B 0.9900
C32 C34 1.506(6)
C32 C33 1.515(6)
C32 N31 1.524(5)
C33 H33A 0.9800
C33 H33B 0.9800
C33 H33C 0.9800
C34 H34A 0.9800
C34 H34B 0.9800
C34 H34C 0.9800
N31 H31C 0.9100
N31 H31D 0.9100
N31 H31E 0.9100
O31 H31 0.8400

loop_
_geom_hbond_atom_site_label_D
_geom_hbond_atom_site_label_H
_geom_hbond_atom_site_label_A
_geom_hbond_distance_DH
_geom_hbond_distance_HA
_geom_hbond_distance_DA
_geom_hbond_angle_DHA
_geom_hbond_site_symmetry_A
O7 H7 O14 0.84 1.85 2.689(4) 173.0 1_556
O8 H8 O16 0.84 1.83 2.670(4) 172.8 1_565
O9 H9 O7 0.84 2.01 2.831(4) 166.1 1_465
O10 H10 O13 0.84 1.88 2.706(4) 165.8 1_566
O17 H17 O19 0.84 2.04 2.833(4) 157.9 1_645
O18 H18 O6 0.84 1.83 2.646(4) 161.9 1_544
O19 H19 O1 0.84 1.86 2.691(4) 169.9 1_554
O20 H20 O3 0.84 1.84 2.674(4) 174.5 1_545
N21 H21C O2 0.91 2.50 3.224(5) 136.3 .
N21 H21D O20 0.91 2.02 2.836(4) 148.2 1_655
N21 H21E O31 0.91 1.91 2.765(4) 155.3 .
O21 H21 O18 0.84 1.83 2.652(4) 166.6 1_566
N31 H31C O10 0.91 2.01 2.854(4) 153.5 1_644
N31 H31D O21 0.91 1.99 2.876(4) 163.0 1_554
N31 H31E O11 0.91 1.90 2.798(4) 170.2 .
O31 H31 O8 0.84 1.92 2.729(4) 161.4 .
